data_4106584
loop_
_publ_author_name
'Sau Doan Nguyen'
'Jeongho Yeon'
'Sang-Hwan Kim'
'P. Shiv Halasyamani'

_publ_contact_author_address
;
Department of Chemistry
University of Houston
Houston, Texas
77204-5003
USA
;
_publ_contact_author_email psh@uh.edu
_publ_contact_author_fax 1-713-743-0796
_publ_contact_author_name 'P. Shiv Halasyamani'
_publ_contact_author_phone 1-713-743-3278
_publ_section_title
;
 BiO(IO3): A New Polar Iodate that Exhibits an Aurivillius-Type (Bi2O2)2+
 Layer and a Large SHG Response
;
_journal_name_full 'Journal of the American Chemical Society'
_journal_page_first 12422
_journal_page_last 12425
_journal_paper_doi 10.1021/ja205456b
_journal_volume 133
_journal_year 2011
_chemical_absolute_configuration unk
_chemical_formula_sum 'Bi I O4'
_chemical_formula_weight 399.88
_chemical_name_systematic
;
 ?
;
_space_group_IT_number 29
_symmetry_cell_setting orthorhombic
_symmetry_space_group_name_Hall 'P 2c -2ac'
_symmetry_space_group_name_H-M 'P c a 21'
_atom_sites_solution_primary direct
_atom_sites_solution_secondary difmap
_cell_angle_alpha 90
_cell_angle_beta 90
_cell_angle_gamma 90
_cell_formula_units_Z 4
_cell_length_a 5.6584(4)
_cell_length_b 11.0386(8)
_cell_length_c 5.7476(4)
_cell_measurement_reflns_used 1956
_cell_measurement_temperature 296(2)
_cell_measurement_theta_max 28.8
_cell_measurement_theta_min 4.05
_cell_volume 359.00(4)
_computing_structure_refinement 'SHELXL-97 (Sheldrick, 1997)'
_computing_structure_solution 'SHELXS-97 (Sheldrick, 1990)'
_diffrn_ambient_temperature 296(2)
_diffrn_measured_fraction_theta_full 0.983
_diffrn_measured_fraction_theta_max 0.953
_diffrn_measurement_device_type 'Siemens area detector diffractometer'
_diffrn_measurement_method omega_scans
_diffrn_radiation_monochromator graphite
_diffrn_radiation_type MoK\a
_diffrn_radiation_wavelength 0.71073
_diffrn_reflns_av_R_equivalents 0.0404
_diffrn_reflns_av_unetI/netI 0.0237
_diffrn_reflns_limit_h_max 6
_diffrn_reflns_limit_h_min -7
_diffrn_reflns_limit_k_max 11
_diffrn_reflns_limit_k_min -14
_diffrn_reflns_limit_l_max 7
_diffrn_reflns_limit_l_min -7
_diffrn_reflns_number 1956
_diffrn_reflns_theta_full 25
_diffrn_reflns_theta_max 28.8
_diffrn_reflns_theta_min 4.05
_exptl_absorpt_coefficient_mu 57.56
_exptl_absorpt_correction_T_max 0.5968
_exptl_absorpt_correction_T_min 0.1297
_exptl_absorpt_correction_type psi-scan
_exptl_absorpt_process_details 'north et al., 1968'
_exptl_crystal_colour colorless
_exptl_crystal_density_diffrn 7.399
_exptl_crystal_description plate
_exptl_crystal_F_000 672
_exptl_crystal_size_max 0.06
_exptl_crystal_size_mid 0.05
_exptl_crystal_size_min 0.01
_refine_diff_density_max 1.75
_refine_diff_density_min -1.237
_refine_diff_density_rms 0.408
_refine_ls_abs_structure_details 'Flack H D (1983), Acta Cryst. A39, 876-881'
_refine_ls_abs_structure_Flack 0.002(5)
_refine_ls_extinction_coef 0.0105(5)
_refine_ls_extinction_expression Fc^*^=kFc[1+0.001xFc^2^\l^3^/sin(2\q)]^-1/4^
_refine_ls_extinction_method SHELXL
_refine_ls_goodness_of_fit_ref 1.11
_refine_ls_matrix_type full
_refine_ls_number_parameters 56
_refine_ls_number_reflns 859
_refine_ls_number_restraints 1
_refine_ls_restrained_S_all 1.109
_refine_ls_R_factor_all 0.0193
_refine_ls_R_factor_gt 0.019
_refine_ls_shift/su_max 0
_refine_ls_shift/su_mean 0
_refine_ls_structure_factor_coef Fsqd
_refine_ls_weighting_details 'calc w=1/[\s^2^(Fo^2^)+(0.0341P)^2^+0.0849P] where P=(Fo^2^+2Fc^2^)/3'
_refine_ls_weighting_scheme calc
_refine_ls_wR_factor_gt 0.0483
_refine_ls_wR_factor_ref 0.0484
_reflns_number_gt 844
_reflns_number_total 859
_reflns_threshold_expression >2sigma(I)
_cod_data_source_file ja205456b_si_002.cif
_cod_data_source_block BiO(IO3)
_cod_depositor_comments
;
The following automatic conversions were performed:

'_exptl_absorpt_correction_type' value 'Psi scan' changed to
'psi-scan' according to the built-in table from CIF Core dictionary
named 'cif_core.dic' version 2.4.1 from 2010-06-29.

Automatic conversion script
Id: cif_fix_values 1715 2011-07-08 13:25:40Z adriana 
;
_cod_database_code 4106584

loop_
_symmetry_equiv_pos_as_xyz
'x, y, z'
'-x, -y, z+1/2'
'x+1/2, -y, z'
'-x+1/2, y, z+1/2'

loop_
_atom_site_label
_atom_site_type_symbol
_atom_site_fract_x
_atom_site_fract_y
_atom_site_fract_z
_atom_site_U_iso_or_equiv
_atom_site_adp_type
_atom_site_occupancy
_atom_site_symmetry_multiplicity
_atom_site_calc_flag
Bi1 Bi 0.02090(5) 0.11043(3) 0.69709(4) 0.01283(11) Uani 1 1 d
I1 I 0.49768(6) 0.36709(4) 0.67260(17) 0.01090(17) Uani 1 1 d
O1 O 0.2664(11) 0.0032(3) 0.9250(8) 0.0123(10) Uani 1 1 d
O2 O 0.3794(8) 0.2196(4) 0.5772(7) 0.0158(8) Uani 1 1 d
O3 O 0.6520(8) 0.2979(4) 0.9150(7) 0.0208(9) Uani 1 1 d
O4 O 0.2474(8) 0.4328(4) 0.8247(7) 0.0184(9) Uani 1 1 d

loop_
_atom_site_aniso_label
_atom_site_aniso_U_11
_atom_site_aniso_U_22
_atom_site_aniso_U_33
_atom_site_aniso_U_23
_atom_site_aniso_U_13
_atom_site_aniso_U_12
Bi1 0.01226(15) 0.01365(16) 0.01260(17) 0.0011(3) 0.0002(3) 0.00069(6)
I1 0.0107(2) 0.0118(2) 0.0102(4) -0.00026(19) -0.00034(15) -0.00057(10)
O1 0.011(2) 0.013(2) 0.012(2) -0.0027(15) -0.0007(14) 0.000(2)
O2 0.0161(19) 0.014(2) 0.0177(18) -0.0041(17) 0.0031(15) -0.0039(18)
O3 0.022(2) 0.020(3) 0.0197(19) 0.0082(18) -0.0074(17) -0.001(2)
O4 0.020(2) 0.020(2) 0.0149(18) 0.0021(17) 0.0065(16) 0.005(2)

loop_
_atom_type_symbol
_atom_type_description
_atom_type_scat_dispersion_real
_atom_type_scat_dispersion_imag
_atom_type_scat_source
O O 0.0106 0.006 'International Tables Vol C Tables 4.2.6.8 and 6.1.1.4'
I I -0.4742 1.8119 'International Tables Vol C Tables 4.2.6.8 and 6.1.1.4'
Bi Bi -4.1077 10.2566 'International Tables Vol C Tables 4.2.6.8 and 6.1.1.4'

loop_
_geom_angle_atom_site_label_1
_geom_angle_atom_site_label_2
_geom_angle_atom_site_label_3
_geom_angle
_geom_angle_site_symmetry_1
_geom_angle_site_symmetry_3
O1 Bi1 O1 78.57(7) . 4_554
O1 Bi1 O1 76.66(10) . 3_455
O1 Bi1 O1 115.53(11) 4_554 3_455
O1 Bi1 O2 84.92(16) . .
O1 Bi1 O2 68.29(15) 4_554 .
O1 Bi1 O2 159.60(18) 3_455 .
O1 Bi1 O2 67.28(13) . 4
O1 Bi1 O2 135.02(16) 4_554 4
O1 Bi1 O2 84.79(16) 3_455 4
O2 Bi1 O2 80.00(12) . 4
O1 Bi1 O1 119.13(12) . 2_554
O1 Bi1 O1 70.59(10) 4_554 2_554
O1 Bi1 O1 71.81(6) 3_455 2_554
O2 Bi1 O1 126.03(16) . 2_554
O2 Bi1 O1 152.30(17) 4 2_554
O3 I1 O4 100.0(2) . .
O3 I1 O2 91.80(19) . .
O4 I1 O2 102.28(19) . .
Bi1 O1 Bi1 116.66(14) . 4
Bi1 O1 Bi1 109.88(19) . 3
Bi1 O1 Bi1 109.7(3) 4 3
Bi1 O1 Bi1 102.7(2) . 2
Bi1 O1 Bi1 99.65(16) 4 2
Bi1 O1 Bi1 118.11(13) 3 2
I1 O2 Bi1 130.5(2) . .
I1 O2 Bi1 126.1(2) . 4_554
Bi1 O2 Bi1 100.98(15) . 4_554

loop_
_geom_bond_atom_site_label_1
_geom_bond_atom_site_label_2
_geom_bond_distance
_geom_bond_site_symmetry_2
Bi1 O1 2.246(6) .
Bi1 O1 2.301(5) 4_554
Bi1 O1 2.316(5) 3_455
Bi1 O2 2.458(4) .
Bi1 O2 2.558(4) 4
Bi1 O1 2.581(5) 2_554
I1 O3 1.813(4) .
I1 O4 1.816(4) .
I1 O2 1.844(4) .
O1 Bi1 2.301(5) 4
O1 Bi1 2.316(5) 3
O1 Bi1 2.581(5) 2
O2 Bi1 2.558(4) 4_554
